data_4329376
loop_
_publ_author_name
'Manolis J. Manos'
'Eleni J. Kyprianidou'
'Giannis S. Papaefstathiou'
'Anastasios J. Tasiopoulos'

_publ_section_title
;
 Insertion of Functional Groups into a Nd3+ Metal-Organic Framework via
 Single-Crystal-to-Single-Crystal Coordinating Solvent Exchange
;
_journal_name_full 'Inorganic Chemistry'
_journal_page_first 6308
_journal_page_last 6314
_journal_paper_doi 10.1021/ic3005085
_journal_volume 51
_journal_year 2012
_chemical_formula_moiety 'C42 H26 N4 Nd2 O14, 3(C5 H5 N)'
_chemical_formula_sum 'C57 H41 N7 Nd2 O14'
_chemical_formula_weight 1336.45
_chemical_name_systematic
;
 ?
;
_space_group_IT_number 2
_symmetry_cell_setting triclinic
_symmetry_space_group_name_Hall '-P 1'
_symmetry_space_group_name_H-M 'P -1'
_atom_sites_solution_hydrogens geom
_atom_sites_solution_primary direct
_atom_sites_solution_secondary difmap
_audit_creation_method SHELXL-97
_cell_angle_alpha 95.751(9)
_cell_angle_beta 113.163(9)
_cell_angle_gamma 90.493(9)
_cell_formula_units_Z 2
_cell_length_a 13.6824(13)
_cell_length_b 15.0012(18)
_cell_length_c 15.6490(14)
_cell_measurement_reflns_used 7040
_cell_measurement_temperature 100(2)
_cell_measurement_theta_max 28.6906
_cell_measurement_theta_min 2.8813
_cell_volume 2934.2(6)
_computing_cell_refinement 'CrysAlis RED'
_computing_data_collection 'CrysAlis CCD'
_computing_data_reduction 'CrysAlis RED'
_computing_molecular_graphics
;
 DIAMOND (Brandenburg, 2006)
 MERCURY (Bruno et al. 2002)
;
_computing_publication_material 'WINGX (Farrugia, 1999)'
_computing_structure_refinement 'SHELXL-97 (Sheldrick, 1997)'
_computing_structure_solution 'SHELXL-97 (Sheldrick, 1997)'
_diffrn_ambient_temperature 100(2)
_diffrn_detector_area_resol_mean 10.4223
_diffrn_measured_fraction_theta_full 0.998
_diffrn_measured_fraction_theta_max 0.998
_diffrn_measurement_device_type 'SuperNova, Dual, Cu at zero, Atlas'
_diffrn_measurement_method '\w scans'
_diffrn_radiation_monochromator mirror
_diffrn_radiation_source 'SuperNova (Mo) X-ray Source'
_diffrn_radiation_type MoK\a
_diffrn_radiation_wavelength 0.71073
_diffrn_reflns_av_R_equivalents 0.0578
_diffrn_reflns_av_sigmaI/netI 0.0898
_diffrn_reflns_limit_h_max 16
_diffrn_reflns_limit_h_min -16
_diffrn_reflns_limit_k_max 17
_diffrn_reflns_limit_k_min -17
_diffrn_reflns_limit_l_max 18
_diffrn_reflns_limit_l_min -18
_diffrn_reflns_number 22538
_diffrn_reflns_theta_full 25.00
_diffrn_reflns_theta_max 25.00
_diffrn_reflns_theta_min 2.88
_exptl_absorpt_coefficient_mu 1.818
_exptl_absorpt_correction_T_max 1.00000
_exptl_absorpt_correction_T_min 0.90218
_exptl_absorpt_correction_type multi-scan
_exptl_absorpt_process_details 'empirical absorption correction (CrysAlis RED, Oxford Diffraction)'
_exptl_crystal_colour colorless
_exptl_crystal_density_diffrn 1.513
_exptl_crystal_description plate
_exptl_crystal_F_000 1328
_exptl_crystal_size_max 0.08
_exptl_crystal_size_mid 0.05
_exptl_crystal_size_min 0.02
_refine_diff_density_max 1.558
_refine_diff_density_min -0.973
_refine_diff_density_rms 0.161
_refine_ls_extinction_method none
_refine_ls_goodness_of_fit_ref 0.998
_refine_ls_hydrogen_treatment mixed
_refine_ls_matrix_type full
_refine_ls_number_parameters 729
_refine_ls_number_reflns 10315
_refine_ls_number_restraints 75
_refine_ls_restrained_S_all 1.005
_refine_ls_R_factor_all 0.0743
_refine_ls_R_factor_gt 0.0500
_refine_ls_shift/su_max 0.001
_refine_ls_shift/su_mean 0.000
_refine_ls_structure_factor_coef Fsqd
_refine_ls_weighting_details 'calc w=1/[\s^2^(Fo^2^)+(0.0529P)^2^+7.1889P] where P=(Fo^2^+2Fc^2^)/3'
_refine_ls_weighting_scheme calc
_refine_ls_wR_factor_gt 0.1175
_refine_ls_wR_factor_ref 0.1276
_reflns_number_gt 7477
_reflns_number_total 10315
_reflns_threshold_expression >2sigma(I)
_cod_data_source_file ic3005085_si_002_14.cif
_cod_data_source_block UCY-2-py
_cod_original_cell_volume 2934.2(5)
_cod_database_code 4329376

loop_
_symmetry_equiv_pos_as_xyz
'x, y, z'
'-x, -y, -z'

loop_
_atom_site_label
_atom_site_type_symbol
_atom_site_fract_x
_atom_site_fract_y
_atom_site_fract_z
_atom_site_U_iso_or_equiv
_atom_site_adp_type
_atom_site_occupancy
_atom_site_symmetry_multiplicity
_atom_site_calc_flag
_atom_site_refinement_flags
Nd1 Nd 0.49301(3) 0.47973(2) 0.86604(2) 0.01422(11) Uani 1 1 d .
Nd2 Nd 0.11033(3) 1.03149(2) 1.13106(2) 0.01255(11) Uani 1 1 d .
O1 O 0.4436(4) 0.5560(3) 0.7220(3) 0.0251(12) Uani 1 1 d .
O2 O 0.3063(4) 0.4935(3) 0.7390(3) 0.0254(12) Uani 1 1 d .
O3 O 0.6428(4) 0.5937(4) 0.9308(3) 0.0275(12) Uani 1 1 d .
O4 O 0.6110(4) 0.5613(4) 1.0525(4) 0.0324(14) Uani 1 1 d .
O5 O 1.0228(4) 0.8859(3) 1.1077(3) 0.0208(11) Uani 1 1 d .
O6 O 0.8827(4) 0.8575(3) 0.9708(3) 0.0195(11) Uani 1 1 d .
O7 O 0.4221(4) 0.6144(3) 0.9054(3) 0.0240(12) Uani 1 1 d .
O8 O 0.6068(5) 0.3718(4) 0.9634(3) 0.0435(17) Uani 1 1 d .
O9 O 0.0283(4) 1.0137(3) 1.2506(3) 0.0220(11) Uani 1 1 d .
O10 O 0.1965(4) 0.9816(3) 1.2892(3) 0.0260(12) Uani 1 1 d .
O11 O 0.2132(4) 0.9134(3) 1.0831(3) 0.0201(11) Uani 1 1 d .
O12 O 0.0751(3) 0.9475(3) 0.9611(3) 0.0158(10) Uani 1 1 d .
O13 O 0.4403(7) 0.3318(4) 0.7733(4) 0.076(3) Uani 1 1 d .
O14 O 0.1309(4) 1.1773(4) 1.2254(4) 0.0349(14) Uani 1 1 d .
N1 N -0.0323(5) 0.6678(4) 0.3197(4) 0.0207(13) Uani 1 1 d .
N2 N 0.2035(5) 0.8272(4) 1.6995(4) 0.0203(13) Uani 1 1 d .
N3 N 0.6412(8) 0.4440(8) 0.7978(5) 0.083(4) Uani 1 1 d DU
N4 N 0.3165(5) 1.0884(4) 1.1877(4) 0.0224(14) Uani 1 1 d .
N5 N 0.3806(5) 0.1748(5) 0.8260(5) 0.0341(17) Uani 1 1 d .
N6 N 0.0219(6) 1.3278(5) 1.1708(7) 0.052(2) Uani 1 1 d .
N7 N 0.1795(9) 0.2135(8) 0.4104(7) 0.098(4) Uani 1 1 d D
C1 C 0.3428(6) 0.5410(5) 0.6962(5) 0.0198(16) Uani 1 1 d .
C2 C 0.2690(6) 0.5831(5) 0.6136(5) 0.0196(16) Uani 1 1 d .
C3 C 0.1597(6) 0.5709(5) 0.5829(5) 0.0283(18) Uani 1 1 d .
H3 H 0.1310 0.5390 0.6162 0.034 Uiso 1 1 calc R
C4 C 0.0928(6) 0.6058(5) 0.5032(5) 0.0280(18) Uani 1 1 d .
H4 H 0.0196 0.5963 0.4833 0.034 Uiso 1 1 calc R
C5 C 0.1325(5) 0.6545(5) 0.4522(5) 0.0224(16) Uani 1 1 d .
C6 C 0.2421(6) 0.6694(6) 0.4846(6) 0.049(3) Uani 1 1 d .
H6 H 0.2707 0.7034 0.4526 0.058 Uiso 1 1 calc R
C7 C 0.3088(7) 0.6341(6) 0.5641(6) 0.040(2) Uani 1 1 d .
H7 H 0.3820 0.6447 0.5850 0.048 Uiso 1 1 calc R
C8 C 0.0653(6) 0.6877(5) 0.3634(6) 0.0289(19) Uani 1 1 d .
C9 C -0.0883(6) 0.6932(5) 0.2275(5) 0.0214(16) Uani 1 1 d .
C10 C -0.1842(5) 0.6471(5) 0.1753(5) 0.0191(16) Uani 1 1 d .
H10 H -0.2132 0.6076 0.2024 0.023 Uiso 1 1 calc R
C11 C 0.7621(5) 0.6603(5) 1.0806(5) 0.0215(16) Uani 1 1 d .
C12 C 0.8023(5) 0.7223(5) 1.0413(5) 0.0199(16) Uani 1 1 d .
H12 H 0.7668 0.7302 0.9785 0.024 Uiso 1 1 calc R
C13 C 0.8960(5) 0.7730(4) 1.0959(5) 0.0166(15) Uani 1 1 d .
C14 C -0.0492(5) 0.7579(4) 0.1885(5) 0.0157(15) Uani 1 1 d .
H14 H 0.0138 0.7910 0.2249 0.019 Uiso 1 1 calc R
C15 C 0.6659(5) 0.6030(5) 1.0180(5) 0.0255(18) Uani 1 1 d .
C16 C 0.9374(5) 0.8443(5) 1.0557(5) 0.0180(16) Uani 1 1 d .
C17 C 0.1108(6) 0.9821(5) 1.3033(5) 0.0190(16) Uani 1 1 d .
C18 C 0.1116(6) 0.9427(5) 1.3882(5) 0.0222(16) Uani 1 1 d .
C19 C 0.2066(6) 0.9263(6) 1.4600(6) 0.038(2) Uani 1 1 d .
H19 H 0.2704 0.9367 1.4537 0.045 Uiso 1 1 calc R
C20 C 0.2086(6) 0.8949(6) 1.5407(6) 0.040(2) Uani 1 1 d .
H20 H 0.2733 0.8849 1.5882 0.048 Uiso 1 1 calc R
C21 C 0.1139(6) 0.8783(5) 1.5507(5) 0.0231(17) Uani 1 1 d .
C22 C 0.0186(6) 0.8927(5) 1.4786(5) 0.0276(18) Uani 1 1 d .
H22 H -0.0455 0.8803 1.4838 0.033 Uiso 1 1 calc R
C23 C 0.0182(6) 0.9255(5) 1.3987(5) 0.0254(17) Uani 1 1 d .
H23 H -0.0463 0.9360 1.3513 0.030 Uiso 1 1 calc R
C24 C 0.1178(6) 0.8489(5) 1.6388(5) 0.0232(17) Uani 1 1 d .
C25 C 0.2134(5) 0.8065(5) 0.7892(5) 0.0176(15) Uani 1 1 d .
C26 C 0.2825(5) 0.7411(5) 0.8280(5) 0.0194(16) Uani 1 1 d .
H26 H 0.3139 0.7088 0.7926 0.023 Uiso 1 1 calc R
C27 C 0.3058(5) 0.7229(4) 0.9190(5) 0.0180(15) Uani 1 1 d .
C28 C 0.2615(5) 0.7742(5) 0.9727(5) 0.0202(16) Uani 1 1 d .
H28 H 0.2776 0.7638 1.0343 0.024 Uiso 1 1 calc R
C29 C 0.1932(5) 0.8412(4) 0.9344(5) 0.0144(14) Uani 1 1 d .
C30 C 0.1664(5) 0.8549(4) 0.8412(5) 0.0160(15) Uani 1 1 d .
H30 H 0.1168 0.8966 0.8141 0.019 Uiso 1 1 calc R
C31 C 0.3790(6) 0.6495(5) 0.9573(5) 0.0270(18) Uani 1 1 d .
C32 C 0.1574(5) 0.9029(4) 0.9966(5) 0.0155(15) Uani 1 1 d .
C33 C 0.7032(12) 0.3804(14) 0.8123(8) 0.150(9) Uani 1 1 d DU
H33 H 0.6846 0.3359 0.8413 0.180 Uiso 1 1 calc R
C34 C 0.7911(13) 0.362(2) 0.7949(14) 0.183(12) Uani 1 1 d DU
H34 H 0.8258 0.3087 0.8010 0.220 Uiso 1 1 calc R
C35 C 0.8200(15) 0.4429(17) 0.7648(13) 0.153(10) Uani 1 1 d DU
H35 H 0.8844 0.4418 0.7578 0.183 Uiso 1 1 calc R
C36 C 0.7686(13) 0.5195(13) 0.7453(11) 0.141(8) Uani 1 1 d DU
H36 H 0.7894 0.5681 0.7227 0.169 Uiso 1 1 calc R
C37 C 0.6774(9) 0.5118(10) 0.7658(8) 0.118(7) Uani 1 1 d DU
H37 H 0.6357 0.5615 0.7557 0.141 Uiso 1 1 calc R
C38 C 0.3942(6) 1.0309(5) 1.2141(5) 0.0298(19) Uani 1 1 d .
H38 H 0.3769 0.9712 1.2159 0.036 Uiso 1 1 calc R
C39 C 0.5008(6) 1.0583(6) 1.2392(6) 0.035(2) Uani 1 1 d .
H39 H 0.5537 1.0171 1.2561 0.042 Uiso 1 1 calc R
C40 C 0.5262(6) 1.1474(6) 1.2386(6) 0.037(2) Uani 1 1 d .
H40 H 0.5967 1.1675 1.2565 0.045 Uiso 1 1 calc R
C41 C 0.4472(6) 1.2048(6) 1.2114(6) 0.035(2) Uani 1 1 d .
H41 H 0.4629 1.2648 1.2092 0.042 Uiso 1 1 calc R
C42 C 0.3441(6) 1.1750(5) 1.1872(5) 0.0246(17) Uani 1 1 d .
H42 H 0.2909 1.2158 1.1696 0.029 Uiso 1 1 calc R
C43 C 0.4545(7) 0.1591(8) 0.9085(7) 0.058(3) Uani 1 1 d .
H43 H 0.5223 0.1860 0.9274 0.069 Uiso 1 1 calc R
C44 C 0.4355(10) 0.1052(8) 0.9673(7) 0.063(3) Uani 1 1 d .
H44 H 0.4892 0.0964 1.0244 0.076 Uiso 1 1 calc R
C45 C 0.3385(10) 0.0657(6) 0.9408(8) 0.055(3) Uani 1 1 d .
H45 H 0.3244 0.0292 0.9797 0.066 Uiso 1 1 calc R
C46 C 0.2596(7) 0.0789(5) 0.8559(7) 0.042(2) Uani 1 1 d .
H46 H 0.1916 0.0519 0.8357 0.050 Uiso 1 1 calc R
C47 C 0.2861(6) 0.1334(5) 0.8032(6) 0.033(2) Uani 1 1 d .
H47 H 0.2331 0.1425 0.7458 0.040 Uiso 1 1 calc R
C48 C 0.0248(8) 1.3440(7) 1.0902(8) 0.059(3) Uani 1 1 d .
H48 H 0.0729 1.3141 1.0707 0.071 Uiso 1 1 calc R
C49 C -0.0406(9) 1.4036(8) 1.0329(9) 0.069(3) Uani 1 1 d .
H49 H -0.0373 1.4124 0.9761 0.082 Uiso 1 1 calc R
C50 C -0.1088(10) 1.4481(8) 1.0626(12) 0.092(5) Uani 1 1 d .
H50 H -0.1525 1.4891 1.0266 0.110 Uiso 1 1 calc R
C51 C -0.1138(9) 1.4328(7) 1.1462(11) 0.081(4) Uani 1 1 d .
H51 H -0.1600 1.4637 1.1675 0.097 Uiso 1 1 calc R
C52 C -0.0482(8) 1.3701(6) 1.1983(9) 0.064(3) Uani 1 1 d .
H52 H -0.0533 1.3575 1.2534 0.076 Uiso 1 1 calc R
C53 C 0.2458(11) 0.1653(9) 0.4768(9) 0.107(5) Uani 1 1 d DU
H53 H 0.2810 0.1166 0.4634 0.129 Uiso 1 1 calc R
C54 C 0.2563(14) 0.1984(13) 0.5725(14) 0.166(8) Uani 1 1 d DU
H54 H 0.2859 0.1594 0.6175 0.200 Uiso 1 1 calc R
C55 C 0.2284(10) 0.2782(11) 0.6032(11) 0.118(6) Uani 1 1 d DU
H55 H 0.2382 0.2970 0.6646 0.142 Uiso 1 1 calc R
C56 C 0.1843(12) 0.3255(12) 0.5299(12) 0.140(7) Uani 1 1 d DU
H56 H 0.1664 0.3830 0.5445 0.168 Uiso 1 1 calc R
C57 C 0.1620(14) 0.3020(13) 0.4377(12) 0.148(7) Uani 1 1 d DU
H57 H 0.1360 0.3431 0.3943 0.177 Uiso 1 1 calc R
H8 H 0.111(6) 0.732(6) 0.343(6) 0.04(2) Uiso 1 1 d .
H24 H 0.060(7) 0.839(6) 1.653(6) 0.05(3) Uiso 1 1 d .

loop_
_atom_site_aniso_label
_atom_site_aniso_U_11
_atom_site_aniso_U_22
_atom_site_aniso_U_33
_atom_site_aniso_U_23
_atom_site_aniso_U_13
_atom_site_aniso_U_12
Nd1 0.0173(2) 0.0160(2) 0.00901(19) 0.00225(15) 0.00448(16) 0.00386(15)
Nd2 0.0132(2) 0.0148(2) 0.01006(19) 0.00345(15) 0.00453(16) 0.00072(15)
O1 0.020(3) 0.036(3) 0.019(3) 0.007(2) 0.007(2) 0.004(2)
O2 0.018(3) 0.034(3) 0.023(3) 0.014(2) 0.004(2) -0.005(2)
O3 0.018(3) 0.042(3) 0.019(3) 0.011(2) 0.002(2) -0.007(2)
O4 0.019(3) 0.042(3) 0.034(3) 0.026(3) 0.003(3) -0.006(2)
O5 0.019(3) 0.025(3) 0.015(2) 0.006(2) 0.003(2) -0.002(2)
O6 0.019(3) 0.025(3) 0.012(2) 0.010(2) 0.002(2) -0.001(2)
O7 0.034(3) 0.020(3) 0.019(3) 0.001(2) 0.011(2) 0.011(2)
O8 0.070(4) 0.053(4) 0.015(3) 0.017(3) 0.022(3) 0.042(3)
O9 0.023(3) 0.028(3) 0.019(3) 0.011(2) 0.010(2) 0.007(2)
O10 0.025(3) 0.036(3) 0.016(3) 0.010(2) 0.005(2) 0.003(2)
O11 0.020(3) 0.024(3) 0.011(3) 0.000(2) 0.000(2) 0.007(2)
O12 0.014(2) 0.017(2) 0.020(2) 0.004(2) 0.011(2) 0.004(2)
O13 0.161(8) 0.022(3) 0.021(3) -0.002(3) 0.011(4) 0.011(4)
O14 0.049(4) 0.025(3) 0.038(3) -0.003(3) 0.027(3) -0.005(3)
N1 0.024(3) 0.025(3) 0.015(3) 0.006(3) 0.009(3) -0.001(3)
N2 0.026(3) 0.023(3) 0.015(3) 0.008(3) 0.010(3) 0.008(3)
N3 0.065(6) 0.171(11) 0.020(4) 0.014(5) 0.024(4) 0.064(7)
N4 0.024(3) 0.022(3) 0.015(3) 0.002(3) 0.002(3) -0.001(3)
N5 0.026(4) 0.040(4) 0.037(4) -0.009(3) 0.017(3) -0.002(3)
N6 0.051(5) 0.030(4) 0.088(7) 0.001(4) 0.044(5) 0.004(4)
N7 0.106(9) 0.122(10) 0.042(6) -0.020(6) 0.011(6) 0.035(8)
C1 0.022(4) 0.023(4) 0.012(3) -0.001(3) 0.004(3) 0.000(3)
C2 0.025(4) 0.019(4) 0.012(3) 0.003(3) 0.004(3) 0.001(3)
C3 0.022(4) 0.037(5) 0.021(4) 0.010(4) 0.002(3) -0.003(3)
C4 0.024(4) 0.033(5) 0.022(4) 0.003(3) 0.004(3) -0.003(3)
C5 0.017(4) 0.026(4) 0.023(4) 0.010(3) 0.006(3) 0.003(3)
C6 0.029(5) 0.061(6) 0.050(6) 0.043(5) 0.002(4) -0.005(4)
C7 0.028(5) 0.053(6) 0.034(5) 0.022(4) 0.003(4) -0.004(4)
C8 0.021(4) 0.033(5) 0.033(5) 0.014(4) 0.008(4) -0.007(4)
C9 0.025(4) 0.023(4) 0.018(4) 0.008(3) 0.009(3) 0.005(3)
C10 0.020(4) 0.017(4) 0.024(4) 0.008(3) 0.012(3) 0.001(3)
C11 0.017(4) 0.024(4) 0.025(4) 0.015(3) 0.007(3) 0.002(3)
C12 0.016(4) 0.024(4) 0.017(4) 0.012(3) 0.001(3) 0.000(3)
C13 0.014(3) 0.015(4) 0.022(4) 0.011(3) 0.006(3) 0.005(3)
C14 0.011(3) 0.020(4) 0.016(4) 0.004(3) 0.004(3) -0.003(3)
C15 0.011(4) 0.030(4) 0.031(5) 0.019(4) 0.001(3) 0.001(3)
C16 0.016(4) 0.017(4) 0.027(4) 0.009(3) 0.013(3) 0.007(3)
C17 0.023(4) 0.017(4) 0.017(4) 0.001(3) 0.010(3) -0.006(3)
C18 0.022(4) 0.027(4) 0.019(4) 0.003(3) 0.009(3) 0.002(3)
C19 0.020(4) 0.071(7) 0.034(5) 0.032(5) 0.016(4) 0.011(4)
C20 0.016(4) 0.075(7) 0.028(5) 0.026(5) 0.002(4) 0.005(4)
C21 0.023(4) 0.026(4) 0.023(4) 0.007(3) 0.010(3) 0.002(3)
C22 0.024(4) 0.047(5) 0.021(4) 0.014(4) 0.016(4) 0.011(4)
C23 0.023(4) 0.034(5) 0.019(4) 0.006(3) 0.007(3) 0.004(3)
C24 0.023(4) 0.028(4) 0.020(4) 0.004(3) 0.011(4) 0.007(3)
C25 0.017(4) 0.020(4) 0.014(3) 0.005(3) 0.004(3) 0.001(3)
C26 0.022(4) 0.017(4) 0.022(4) 0.001(3) 0.012(3) 0.007(3)
C27 0.025(4) 0.017(4) 0.013(3) 0.006(3) 0.007(3) 0.010(3)
C28 0.024(4) 0.020(4) 0.015(4) 0.002(3) 0.006(3) 0.004(3)
C29 0.015(3) 0.011(3) 0.017(3) 0.000(3) 0.006(3) -0.002(3)
C30 0.016(4) 0.014(4) 0.018(4) 0.005(3) 0.007(3) 0.005(3)
C31 0.032(4) 0.031(5) 0.017(4) 0.005(3) 0.009(4) 0.014(4)
C32 0.014(4) 0.013(4) 0.021(4) 0.005(3) 0.008(3) 0.003(3)
C33 0.142(13) 0.29(2) 0.052(8) 0.054(11) 0.061(9) 0.170(15)
C34 0.148(18) 0.32(3) 0.100(14) 0.067(17) 0.057(13) 0.14(2)
C35 0.108(14) 0.24(2) 0.079(12) -0.030(14) 0.017(10) 0.099(16)
C36 0.089(11) 0.24(2) 0.104(13) -0.038(14) 0.059(11) -0.046(13)
C37 0.041(7) 0.26(2) 0.045(7) -0.052(10) 0.029(6) -0.021(10)
C38 0.023(4) 0.030(4) 0.029(4) 0.001(4) 0.003(4) 0.000(3)
C39 0.024(4) 0.044(5) 0.034(5) 0.013(4) 0.006(4) 0.008(4)
C40 0.019(4) 0.064(6) 0.027(5) 0.008(4) 0.007(4) -0.004(4)
C41 0.032(5) 0.042(5) 0.031(5) 0.017(4) 0.009(4) -0.003(4)
C42 0.021(4) 0.028(4) 0.025(4) 0.006(3) 0.007(3) -0.003(3)
C43 0.030(5) 0.085(8) 0.043(6) -0.022(6) 0.006(5) -0.004(5)
C44 0.071(8) 0.074(8) 0.029(6) 0.003(5) 0.003(6) 0.029(7)
C45 0.090(9) 0.027(5) 0.061(7) 0.013(5) 0.043(7) 0.015(5)
C46 0.047(6) 0.022(5) 0.064(7) 0.005(4) 0.029(5) 0.000(4)
C47 0.032(5) 0.023(4) 0.038(5) 0.000(4) 0.007(4) -0.002(4)
C48 0.060(7) 0.049(6) 0.096(9) 0.006(6) 0.060(7) 0.005(5)
C49 0.073(8) 0.062(8) 0.099(9) 0.031(7) 0.058(7) 0.013(6)
C50 0.096(10) 0.052(8) 0.178(15) 0.059(9) 0.097(11) 0.027(7)
C51 0.074(8) 0.026(6) 0.186(15) 0.012(7) 0.097(10) 0.009(5)
C52 0.078(7) 0.023(5) 0.120(10) 0.004(6) 0.072(8) -0.005(5)
C53 0.154(12) 0.093(10) 0.065(8) 0.001(8) 0.036(9) -0.039(9)
C54 0.194(16) 0.178(16) 0.102(12) 0.036(12) 0.028(11) -0.066(13)
C55 0.104(10) 0.106(11) 0.076(9) 0.019(9) -0.038(8) -0.063(9)
C56 0.118(11) 0.126(12) 0.171(15) -0.045(12) 0.066(11) 0.030(10)
C57 0.164(14) 0.151(14) 0.122(12) -0.027(11) 0.058(11) 0.058(12)

loop_
_atom_type_symbol
_atom_type_description
_atom_type_scat_dispersion_real
_atom_type_scat_dispersion_imag
_atom_type_scat_source
C C 0.0033 0.0016 'International Tables Vol C Tables 4.2.6.8 and 6.1.1.4'
H H 0.0000 0.0000 'International Tables Vol C Tables 4.2.6.8 and 6.1.1.4'
N N 0.0061 0.0033 'International Tables Vol C Tables 4.2.6.8 and 6.1.1.4'
O O 0.0106 0.0060 'International Tables Vol C Tables 4.2.6.8 and 6.1.1.4'
Nd Nd -0.1943 3.0179 'International Tables Vol C Tables 4.2.6.8 and 6.1.1.4'

loop_
_geom_angle_atom_site_label_1
_geom_angle_atom_site_label_2
_geom_angle_atom_site_label_3
_geom_angle
_geom_angle_site_symmetry_1
_geom_angle_site_symmetry_3
O4 Nd1 O7 73.99(19) 2_667 .
O4 Nd1 O8 79.26(19) 2_667 .
O7 Nd1 O8 131.72(17) . .
O4 Nd1 O13 87.5(3) 2_667 .
O7 Nd1 O13 142.3(2) . .
O8 Nd1 O13 73.6(2) . .
O4 Nd1 O3 123.87(18) 2_667 .
O7 Nd1 O3 73.71(18) . .
O8 Nd1 O3 89.7(2) . .
O13 Nd1 O3 141.5(3) . .
O4 Nd1 O1 130.42(16) 2_667 .
O7 Nd1 O1 77.39(16) . .
O8 Nd1 O1 146.93(17) . .
O13 Nd1 O1 91.37(19) . .
O3 Nd1 O1 84.12(16) . .
O4 Nd1 O2 80.74(16) 2_667 .
O7 Nd1 O2 71.23(17) . .
O8 Nd1 O2 142.1(2) . .
O13 Nd1 O2 73.6(2) . .
O3 Nd1 O2 128.10(16) . .
O1 Nd1 O2 51.80(16) . .
O4 Nd1 N3 150.9(3) 2_667 .
O7 Nd1 N3 133.7(3) . .
O8 Nd1 N3 74.3(2) . .
O13 Nd1 N3 73.6(3) . .
O3 Nd1 N3 68.5(3) . .
O1 Nd1 N3 73.2(2) . .
O2 Nd1 N3 113.6(2) . .
O4 Nd1 O4 76.81(17) 2_667 .
O7 Nd1 O4 66.20(16) . .
O8 Nd1 O4 69.00(17) . .
O13 Nd1 O4 141.48(17) . .
O3 Nd1 O4 48.34(15) . .
O1 Nd1 O4 125.55(16) . .
O2 Nd1 O4 135.81(16) . .
N3 Nd1 O4 104.2(2) . .
O4 Nd1 C1 104.98(19) 2_667 .
O7 Nd1 C1 71.14(18) . .
O8 Nd1 C1 156.00(19) . .
O13 Nd1 C1 82.9(2) . .
O3 Nd1 C1 106.25(18) . .
O1 Nd1 C1 26.32(18) . .
O2 Nd1 C1 25.55(17) . .
N3 Nd1 C1 94.7(2) . .
O4 Nd1 C1 134.96(17) . .
O4 Nd1 C15 101.0(2) 2_667 .
O7 Nd1 C15 68.81(18) . .
O8 Nd1 C15 78.1(2) . .
O13 Nd1 C15 148.3(2) . .
O3 Nd1 C15 23.69(19) . .
O1 Nd1 C15 105.17(18) . .
O2 Nd1 C15 137.63(18) . .
N3 Nd1 C15 85.3(3) . .
O4 Nd1 C15 24.67(18) . .
C1 Nd1 C15 123.01(19) . .
O4 Nd1 Nd1 42.66(13) 2_667 2_667
O7 Nd1 Nd1 63.91(11) . 2_667
O8 Nd1 Nd1 69.09(12) . 2_667
O13 Nd1 Nd1 121.29(17) . 2_667
O3 Nd1 Nd1 81.88(12) . 2_667
O1 Nd1 Nd1 141.13(12) . 2_667
O2 Nd1 Nd1 113.97(12) . 2_667
N3 Nd1 Nd1 132.42(17) . 2_667
O4 Nd1 Nd1 34.15(10) . 2_667
C1 Nd1 Nd1 129.86(14) . 2_667
C15 Nd1 Nd1 58.53(15) . 2_667
O5 Nd2 O12 75.20(15) 1_455 2_577
O5 Nd2 O6 135.23(15) 1_455 2_677
O12 Nd2 O6 76.59(15) 2_577 2_677
O5 Nd2 O14 139.27(18) 1_455 .
O12 Nd2 O14 91.96(17) 2_577 .
O6 Nd2 O14 75.21(17) 2_677 .
O5 Nd2 O10 78.60(16) 1_455 .
O12 Nd2 O10 130.07(16) 2_577 .
O6 Nd2 O10 145.16(16) 2_677 .
O14 Nd2 O10 81.19(18) . .
O5 Nd2 O11 69.77(16) 1_455 .
O12 Nd2 O11 122.65(15) 2_577 .
O6 Nd2 O11 98.29(16) 2_677 .
O14 Nd2 O11 142.81(17) . .
O10 Nd2 O11 85.26(16) . .
O5 Nd2 O9 67.75(16) 1_455 .
O12 Nd2 O9 78.87(15) 2_577 .
O6 Nd2 O9 137.83(16) 2_677 .
O14 Nd2 O9 71.92(17) . .
O10 Nd2 O9 51.87(16) . .
O11 Nd2 O9 123.84(15) . .
O5 Nd2 O12 68.86(15) 1_455 .
O12 Nd2 O12 75.62(15) 2_577 .
O6 Nd2 O12 70.91(15) 2_677 .
O14 Nd2 O12 145.75(16) . .
O10 Nd2 O12 131.13(15) . .
O11 Nd2 O12 50.07(13) . .
O9 Nd2 O12 133.84(15) . .
O5 Nd2 N4 133.24(17) 1_455 .
O12 Nd2 N4 148.54(16) 2_577 .
O6 Nd2 N4 72.73(16) 2_677 .
O14 Nd2 N4 73.80(18) . .
O10 Nd2 N4 76.32(17) . .
O11 Nd2 N4 69.38(17) . .
O9 Nd2 N4 120.71(16) . .
O12 Nd2 N4 100.32(16) . .
O5 Nd2 C17 69.17(18) 1_455 .
O12 Nd2 C17 103.80(18) 2_577 .
O6 Nd2 C17 152.26(18) 2_677 .
O14 Nd2 C17 77.06(19) . .
O10 Nd2 C17 26.41(18) . .
O11 Nd2 C17 104.20(18) . .
O9 Nd2 C17 25.63(17) . .
O12 Nd2 C17 136.58(17) . .
N4 Nd2 C17 100.16(19) . .
O5 Nd2 C32 67.18(17) 1_455 .
O12 Nd2 C32 99.60(17) 2_577 .
O6 Nd2 C32 84.30(17) 2_677 .
O14 Nd2 C32 153.46(19) . .
O10 Nd2 C32 108.24(17) . .
O11 Nd2 C32 24.70(15) . .
O9 Nd2 C32 133.64(17) . .
O12 Nd2 C32 25.36(15) . .
N4 Nd2 C32 84.22(18) . .
C17 Nd2 C32 122.29(19) . .
O5 Nd2 Nd2 66.85(11) 1_455 2_577
O12 Nd2 Nd2 40.14(11) 2_577 2_577
O6 Nd2 Nd2 69.10(11) 2_677 2_577
O14 Nd2 Nd2 124.79(13) . 2_577
O10 Nd2 Nd2 145.44(12) . 2_577
O11 Nd2 Nd2 84.03(10) . 2_577
O9 Nd2 Nd2 110.20(11) . 2_577
O12 Nd2 Nd2 35.48(9) . 2_577
N4 Nd2 Nd2 129.08(12) . 2_577
C17 Nd2 Nd2 128.78(14) . 2_577
C32 Nd2 Nd2 59.90(13) . 2_577
C1 O1 Nd1 94.7(4) . .
C1 O2 Nd1 91.6(4) . .
C15 O3 Nd1 104.6(4) . .
C15 O4 Nd1 165.6(6) . 2_667
C15 O4 Nd1 86.1(4) . .
Nd1 O4 Nd1 103.19(17) 2_667 .
C16 O5 Nd2 139.4(4) . 1_655
C16 O6 Nd2 135.2(4) . 2_677
C31 O7 Nd1 143.5(5) . .
C31 O8 Nd1 132.7(5) 2_667 .
C17 O9 Nd2 90.8(4) . .
C17 O10 Nd2 93.7(4) . .
C32 O11 Nd2 98.8(4) . .
C32 O12 Nd2 155.9(4) . 2_577
C32 O12 Nd2 90.1(4) . .
Nd2 O12 Nd2 104.38(15) 2_577 .
C8 N1 C9 120.7(6) . .
C24 N2 C25 123.0(6) . 1_556
C33 N3 C37 111.2(13) . .
C33 N3 Nd1 128.5(10) . .
C37 N3 Nd1 117.5(7) . .
C38 N4 C42 117.9(6) . .
C38 N4 Nd2 120.8(5) . .
C42 N4 Nd2 121.2(4) . .
C47 N5 C43 114.9(8) . .
C48 N6 C52 118.2(9) . .
C53 N7 C57 118.4(12) . .
O2 C1 O1 121.6(6) . .
O2 C1 C2 120.1(6) . .
O1 C1 C2 118.3(6) . .
O2 C1 Nd1 62.9(4) . .
O1 C1 Nd1 59.0(3) . .
C2 C1 Nd1 173.6(5) . .
C3 C2 C7 118.0(7) . .
C3 C2 C1 121.4(7) . .
C7 C2 C1 120.6(7) . .
C4 C3 C2 120.6(7) . .
C4 C3 H3 119.7 . .
C2 C3 H3 119.7 . .
C3 C4 C5 121.4(7) . .
C3 C4 H4 119.3 . .
C5 C4 H4 119.3 . .
C4 C5 C6 118.1(7) . .
C4 C5 C8 123.6(7) . .
C6 C5 C8 118.2(7) . .
C7 C6 C5 120.3(8) . .
C7 C6 H6 119.9 . .
C5 C6 H6 119.9 . .
C6 C7 C2 121.5(8) . .
C6 C7 H7 119.2 . .
C2 C7 H7 119.2 . .
N1 C8 C5 124.6(7) . .
N1 C8 H8 125(4) . .
C5 C8 H8 110(4) . .
C10 C9 C14 120.0(6) . .
C10 C9 N1 115.9(6) . .
C14 C9 N1 124.1(6) . .
C9 C10 C11 119.3(7) . 1_454
C9 C10 H10 120.3 . .
C11 C10 H10 120.3 1_454 .
C12 C11 C10 120.5(6) . 1_656
C12 C11 C15 118.1(6) . .
C10 C11 C15 121.2(6) 1_656 .
C11 C12 C13 120.0(6) . .
C11 C12 H12 120.0 . .
C13 C12 H12 120.0 . .
C14 C13 C12 119.4(6) 1_656 .
C14 C13 C16 119.9(6) 1_656 .
C12 C13 C16 120.7(6) . .
C13 C14 C9 120.5(6) 1_454 .
C13 C14 H14 119.8 1_454 .
C9 C14 H14 119.8 . .
O3 C15 O4 120.9(7) . .
O3 C15 C11 118.8(7) . .
O4 C15 C11 120.3(7) . .
O3 C15 Nd1 51.7(4) . .
O4 C15 Nd1 69.3(4) . .
C11 C15 Nd1 169.0(6) . .
O5 C16 O6 124.9(6) . .
O5 C16 C13 117.4(6) . .
O6 C16 C13 117.7(6) . .
O9 C17 O10 122.9(6) . .
O9 C17 C18 119.4(6) . .
O10 C17 C18 117.8(6) . .
O9 C17 Nd2 63.6(4) . .
O10 C17 Nd2 59.9(3) . .
C18 C17 Nd2 171.9(5) . .
C23 C18 C19 118.1(7) . .
C23 C18 C17 120.8(6) . .
C19 C18 C17 121.0(7) . .
C20 C19 C18 121.5(7) . .
C20 C19 H19 119.2 . .
C18 C19 H19 119.2 . .
C19 C20 C21 119.9(7) . .
C19 C20 H20 120.1 . .
C21 C20 H20 120.1 . .
C22 C21 C20 119.1(7) . .
C22 C21 C24 121.8(7) . .
C20 C21 C24 119.1(7) . .
C21 C22 C23 120.3(7) . .
C21 C22 H22 119.9 . .
C23 C22 H22 119.9 . .
C18 C23 C22 121.2(7) . .
C18 C23 H23 119.4 . .
C22 C23 H23 119.4 . .
N2 C24 C21 121.0(7) . .
N2 C24 H24 113(5) . .
C21 C24 H24 125(5) . .
C30 C25 C26 119.9(6) . .
C30 C25 N2 122.8(6) . 1_554
C26 C25 N2 116.9(6) . 1_554
C25 C26 C27 121.0(6) . .
C25 C26 H26 119.5 . .
C27 C26 H26 119.5 . .
C26 C27 C28 118.9(6) . .
C26 C27 C31 119.1(6) . .
C28 C27 C31 121.9(6) . .
C29 C28 C27 120.1(6) . .
C29 C28 H28 119.9 . .
C27 C28 H28 119.9 . .
C28 C29 C30 119.9(6) . .
C28 C29 C32 119.1(6) . .
C30 C29 C32 120.9(6) . .
C25 C30 C29 119.9(6) . .
C25 C30 H30 120.0 . .
C29 C30 H30 120.0 . .
O8 C31 O7 125.3(7) 2_667 .
O8 C31 C27 119.1(7) 2_667 .
O7 C31 C27 115.7(6) . .
O11 C32 O12 121.1(6) . .
O11 C32 C29 118.9(6) . .
O12 C32 C29 119.9(6) . .
O11 C32 Nd2 56.5(3) . .
O12 C32 Nd2 64.6(3) . .
C29 C32 Nd2 174.0(5) . .
N3 C33 C34 134(2) . .
N3 C33 H33 112.9 . .
C34 C33 H33 112.9 . .
C33 C34 C35 106(2) . .
C33 C34 H34 126.9 . .
C35 C34 H34 126.9 . .
C36 C35 C34 131(2) . .
C36 C35 H35 114.7 . .
C34 C35 H35 114.7 . .
C35 C36 C37 107.0(16) . .
C35 C36 H36 126.5 . .
C37 C36 H36 126.5 . .
N3 C37 C36 130.3(15) . .
N3 C37 H37 114.9 . .
C36 C37 H37 114.9 . .
N4 C38 C39 121.6(8) . .
N4 C38 H38 119.2 . .
C39 C38 H38 119.2 . .
C40 C39 C38 118.9(8) . .
C40 C39 H39 120.5 . .
C38 C39 H39 120.5 . .
C41 C40 C39 119.0(8) . .
C41 C40 H40 120.5 . .
C39 C40 H40 120.5 . .
C40 C41 C42 120.1(8) . .
C40 C41 H41 120.0 . .
C42 C41 H41 120.0 . .
N4 C42 C41 122.5(7) . .
N4 C42 H42 118.8 . .
C41 C42 H42 118.8 . .
N5 C43 C44 123.4(9) . .
N5 C43 H43 118.3 . .
C44 C43 H43 118.3 . .
C45 C44 C43 118.9(10) . .
C45 C44 H44 120.5 . .
C43 C44 H44 120.5 . .
C44 C45 C46 120.1(10) . .
C44 C45 H45 120.0 . .
C46 C45 H45 120.0 . .
C47 C46 C45 116.6(9) . .
C47 C46 H46 121.7 . .
C45 C46 H46 121.7 . .
N5 C47 C46 126.1(8) . .
N5 C47 H47 116.9 . .
C46 C47 H47 116.9 . .
N6 C48 C49 123.5(10) . .
N6 C48 H48 118.3 . .
C49 C48 H48 118.3 . .
C50 C49 C48 117.9(12) . .
C50 C49 H49 121.1 . .
C48 C49 H49 121.1 . .
C49 C50 C51 120.1(12) . .
C49 C50 H50 119.9 . .
C51 C50 H50 119.9 . .
C50 C51 C52 118.7(11) . .
C50 C51 H51 120.7 . .
C52 C51 H51 120.7 . .
N6 C52 C51 121.6(11) . .
N6 C52 H52 119.2 . .
C51 C52 H52 119.2 . .
N7 C53 C54 113.1(14) . .
N7 C53 H53 123.4 . .
C54 C53 H53 123.4 . .
C55 C54 C53 128.5(18) . .
C55 C54 H54 115.7 . .
C53 C54 H54 115.7 . .
C54 C55 C56 108.6(17) . .
C54 C55 H55 125.7 . .
C56 C55 H55 125.7 . .
C57 C56 C55 129.9(18) . .
C57 C56 H56 115.1 . .
C55 C56 H56 115.1 . .
C56 C57 N7 117.6(16) . .
C56 C57 H57 121.2 . .
N7 C57 H57 121.2 . .

loop_
_geom_bond_atom_site_label_1
_geom_bond_atom_site_label_2
_geom_bond_distance
_geom_bond_site_symmetry_2
Nd1 O4 2.366(5) 2_667
Nd1 O7 2.379(5) .
Nd1 O8 2.457(5) .
Nd1 O13 2.460(6) .
Nd1 O3 2.471(5) .
Nd1 O1 2.485(5) .
Nd1 O2 2.573(5) .
Nd1 N3 2.673(9) .
Nd1 O4 2.857(5) .
Nd1 C1 2.890(7) .
Nd1 C15 3.047(8) .
Nd1 Nd1 4.1038(8) 2_667
Nd2 O5 2.407(5) 1_455
Nd2 O12 2.416(4) 2_577
Nd2 O6 2.444(4) 2_677
Nd2 O14 2.462(5) .
Nd2 O10 2.483(5) .
Nd2 O11 2.508(5) .
Nd2 O9 2.565(5) .
Nd2 O12 2.684(4) .
Nd2 N4 2.705(6) .
Nd2 C17 2.864(7) .
Nd2 C32 2.972(7) .
Nd2 Nd2 4.0331(9) 2_577
O1 C1 1.286(8) .
O2 C1 1.247(9) .
O3 C15 1.265(9) .
O4 C15 1.275(9) .
O4 Nd1 2.366(5) 2_667
O5 C16 1.246(8) .
O5 Nd2 2.407(5) 1_655
O6 C16 1.279(8) .
O6 Nd2 2.444(4) 2_677
O7 C31 1.257(9) .
O8 C31 1.254(9) 2_667
O9 C17 1.239(8) .
O10 C17 1.276(8) .
O11 C32 1.257(8) .
O12 C32 1.273(7) .
O12 Nd2 2.416(4) 2_577
N1 C8 1.254(9) .
N1 C9 1.435(8) .
N2 C24 1.255(9) .
N2 C25 1.424(8) 1_556
N3 C33 1.260(15) .
N3 C37 1.349(5) .
N4 C38 1.337(9) .
N4 C42 1.351(9) .
N5 C47 1.328(10) .
N5 C43 1.336(12) .
N6 C48 1.324(13) .
N6 C52 1.337(12) .
N7 C53 1.357(5) .
N7 C57 1.407(19) .
C1 C2 1.497(9) .
C2 C3 1.384(10) .
C2 C7 1.386(11) .
C3 C4 1.381(10) .
C3 H3 0.9300 .
C4 C5 1.384(11) .
C4 H4 0.9300 .
C5 C6 1.389(10) .
C5 C8 1.471(10) .
C6 C7 1.383(11) .
C6 H6 0.9300 .
C7 H7 0.9300 .
C8 H8 1.06(9) .
C9 C10 1.377(10) .
C9 C14 1.404(10) .
C10 C11 1.407(9) 1_454
C10 H10 0.9300 .
C11 C12 1.386(10) .
C11 C10 1.407(9) 1_656
C11 C15 1.493(10) .
C12 C13 1.393(9) .
C12 H12 0.9300 .
C13 C14 1.389(9) 1_656
C13 C16 1.505(10) .
C14 C13 1.389(9) 1_454
C14 H14 0.9300 .
C17 C18 1.504(10) .
C18 C23 1.376(10) .
C18 C19 1.387(10) .
C19 C20 1.382(11) .
C19 H19 0.9300 .
C20 C21 1.388(11) .
C20 H20 0.9300 .
C21 C22 1.385(10) .
C21 C24 1.470(10) .
C22 C23 1.388(10) .
C22 H22 0.9300 .
C23 H23 0.9300 .
C24 H24 0.92(9) .
C25 C30 1.380(9) .
C25 C26 1.381(9) .
C25 N2 1.424(8) 1_554
C26 C27 1.389(9) .
C26 H26 0.9300 .
C27 C28 1.395(9) .
C27 C31 1.502(9) .
C28 C29 1.392(9) .
C28 H28 0.9300 .
C29 C30 1.394(9) .
C29 C32 1.500(9) .
C30 H30 0.9300 .
C31 O8 1.254(9) 2_667
C33 C34 1.358(5) .
C33 H33 0.9300 .
C34 C35 1.45(3) .
C34 H34 0.9300 .
C35 C36 1.351(5) .
C35 H35 0.9300 .
C36 C37 1.411(18) .
C36 H36 0.9300 .
C37 H37 0.9300 .
C38 C39 1.399(11) .
C38 H38 0.9300 .
C39 C40 1.380(12) .
C39 H39 0.9300 .
C40 C41 1.349(11) .
C40 H40 0.9300 .
C41 C42 1.367(10) .
C41 H41 0.9300 .
C42 H42 0.9300 .
C43 C44 1.379(15) .
C43 H43 0.9300 .
C44 C45 1.337(15) .
C44 H44 0.9300 .
C45 C46 1.378(13) .
C45 H45 0.9300 .
C46 C47 1.358(12) .
C46 H46 0.9300 .
C47 H47 0.9300 .
C48 C49 1.395(14) .
C48 H48 0.9300 .
C49 C50 1.350(16) .
C49 H49 0.9300 .
C50 C51 1.378(18) .
C50 H50 0.9300 .
C51 C52 1.395(15) .
C51 H51 0.9300 .
C52 H52 0.9300 .
C53 C54 1.48(2) .
C53 H53 0.9300 .
C54 C55 1.360(5) .
C54 H54 0.9300 .
C55 C56 1.34(2) .
C55 H55 0.9300 .
C56 C57 1.359(5) .
C56 H56 0.9300 .
C57 H57 0.9300 .
